data_4075738
loop_
_publ_author_name
'Ye, Shengfa'
'Kaim, Wolfgang'
'Niemeyer, Mark'
'Hosmane, Narayan S.'

_publ_section_title
;
 Stereospecific Intramolecular S\\rightarrow Pt Transmethylation from
 8-(Methylthio)quinoline to Coordinated PtMe2:&#x00A0; Formation
 ofsyn-[fac-PtIVMe3(\m-8-quinolinethiolato)]2with Stacked Quinoline Rings
;
_journal_issue 5
_journal_name_full Organometallics
_journal_page_first 794
_journal_paper_doi 10.1021/om049247l
_journal_volume 24
_journal_year 2005
_chemical_formula_sum 'C24 H30 N2 Pt2 S2'
_chemical_formula_weight 800.80
_chemical_name_systematic
; 
 ? 
;
_space_group_IT_number 14
_symmetry_cell_setting monoclinic
_symmetry_space_group_name_Hall '-P 2yn'
_symmetry_space_group_name_H-M 'P 1 21/n 1'
_atom_sites_solution_hydrogens geom
_atom_sites_solution_primary Patterson
_atom_sites_solution_secondary difmap
_audit_creation_method SHELXL-97
_cell_angle_alpha 90.00
_cell_angle_beta 96.750(14)
_cell_angle_gamma 90.00
_cell_formula_units_Z 4
_cell_length_a 9.7319(19)
_cell_length_b 16.430(2)
_cell_length_c 15.533(2)
_cell_measurement_temperature 173(2)
_cell_volume 2466.4(7)
_computing_cell_refinement 'Siemens XSCANS'
_computing_data_collection 'Siemens XSCANS'
_computing_data_reduction 'Siemens SHELXTL'
_computing_molecular_graphics 'Siemens SHELXTL'
_computing_publication_material 'Siemens SHELXTL'
_computing_structure_refinement 'SHELXL-97 (Sheldrick, 1997)'
_computing_structure_solution 'SHELXS-97 (Sheldrick, 1990)'
_diffrn_ambient_temperature 173(2)
_diffrn_measured_fraction_theta_full 1.000
_diffrn_measured_fraction_theta_max 1.000
_diffrn_radiation_monochromator graphite
_diffrn_radiation_source 'fine-focus sealed tube'
_diffrn_radiation_type MoK\a
_diffrn_radiation_wavelength 0.71073
_diffrn_reflns_av_R_equivalents 0.0460
_diffrn_reflns_av_sigmaI/netI 0.0566
_diffrn_reflns_limit_h_max 12
_diffrn_reflns_limit_h_min -12
_diffrn_reflns_limit_k_max 21
_diffrn_reflns_limit_k_min -7
_diffrn_reflns_limit_l_max 20
_diffrn_reflns_limit_l_min -20
_diffrn_reflns_number 6284
_diffrn_reflns_theta_full 28.00
_diffrn_reflns_theta_max 28.00
_diffrn_reflns_theta_min 1.81
_exptl_absorpt_coefficient_mu 11.514
_exptl_absorpt_correction_T_max 0.3922
_exptl_absorpt_correction_T_min 0.1609
_exptl_crystal_density_diffrn 2.157
_exptl_crystal_density_method 'not measured'
_exptl_crystal_F_000 1504
_exptl_crystal_size_max 0.25
_exptl_crystal_size_mid 0.20
_exptl_crystal_size_min 0.10
_refine_diff_density_max 1.402
_refine_diff_density_min -2.191
_refine_diff_density_rms 0.254
_refine_ls_extinction_method none
_refine_ls_goodness_of_fit_ref 1.049
_refine_ls_hydrogen_treatment mixed
_refine_ls_matrix_type full
_refine_ls_number_parameters 278
_refine_ls_number_reflns 5948
_refine_ls_number_restraints 0
_refine_ls_restrained_S_all 1.049
_refine_ls_R_factor_all 0.0769
_refine_ls_R_factor_gt 0.0481
_refine_ls_shift/su_max 0.001
_refine_ls_shift/su_mean 0.000
_refine_ls_structure_factor_coef Fsqd
_refine_ls_weighting_details 'calc w=1/[\s^2^(Fo^2^)+(0.0507P)^2^+17.4681P] where P=(Fo^2^+2Fc^2^)/3'
_refine_ls_weighting_scheme calc
_refine_ls_wR_factor_gt 0.1013
_refine_ls_wR_factor_ref 0.1141
_reflns_number_gt 4448
_reflns_number_total 5948
_reflns_threshold_expression >2sigma(I)
_cod_data_source_file om049247lsi20041004_091545.cif
_cod_data_source_block PtMe3(tq)
_cod_depositor_comments
;
The following automatic conversions were performed:

'_symmetry_cell_setting' value 'Monoclinic' changed to 'monoclinic'
according to /home/saulius/struct/CIF-dictionaries/cif_core.dic
dictionary named 'cif_core.dic' version 2.4.1 from 2010-06-29.

Automatic conversion script
Id: cif_fix_values 1715 2011-07-08 13:25:40Z adriana 
;
_cod_original_cell_volume 2466.5(7)
_cod_original_sg_symbol_H-M P21/n
_cod_database_code 4075738

loop_
_symmetry_equiv_pos_as_xyz
'x, y, z'
'-x+1/2, y+1/2, -z+1/2'
'-x, -y, -z'
'x-1/2, -y-1/2, z-1/2'

loop_
_atom_site_label
_atom_site_type_symbol
_atom_site_fract_x
_atom_site_fract_y
_atom_site_fract_z
_atom_site_U_iso_or_equiv
_atom_site_adp_type
_atom_site_occupancy
_atom_site_symmetry_multiplicity
_atom_site_calc_flag
_atom_site_refinement_flags
Pt1 Pt 0.45181(4) 0.84926(2) 1.17595(2) 0.02249(10) Uani 1 1 d .
Pt2 Pt 0.72399(4) 0.74701(2) 1.08462(3) 0.02950(11) Uani 1 1 d .
S1 S 0.6846(3) 0.80716(15) 1.22629(16) 0.0300(5) Uani 1 1 d .
S2 S 0.4899(3) 0.78545(14) 1.03526(15) 0.0258(5) Uani 1 1 d .
N1 N 0.4005(9) 0.7369(4) 1.2354(5) 0.0244(16) Uani 1 1 d .
N2 N 0.6267(9) 0.6312(5) 1.1097(5) 0.0274(17) Uani 1 1 d .
C1 C 0.2737(11) 0.7080(7) 1.2301(7) 0.035(2) Uani 1 1 d .
H1A H 0.2026 0.7369 1.1957 0.043 Uiso 1 1 calc R
C2 C 0.2376(14) 0.6375(7) 1.2721(8) 0.048(3) Uani 1 1 d .
H2A H 0.1444 0.6193 1.2661 0.058 Uiso 1 1 calc R
C3 C 0.3369(15) 0.5957(7) 1.3211(8) 0.046(3) Uani 1 1 d .
H3A H 0.3133 0.5478 1.3504 0.056 Uiso 1 1 calc R
C4 C 0.4743(13) 0.6221(6) 1.3294(6) 0.036(3) Uani 1 1 d .
C5 C 0.5056(11) 0.6939(6) 1.2835(6) 0.027(2) Uani 1 1 d .
C6 C 0.6451(11) 0.7224(6) 1.2879(6) 0.030(2) Uani 1 1 d .
C7 C 0.7438(11) 0.6812(7) 1.3385(7) 0.039(3) Uani 1 1 d .
H7A H 0.8365 0.7001 1.3419 0.047 Uiso 1 1 calc R
C8 C 0.7166(16) 0.6121(8) 1.3859(7) 0.051(4) Uani 1 1 d .
H8A H 0.7893 0.5856 1.4214 0.061 Uiso 1 1 calc R
C9 C 0.5860(18) 0.5834(8) 1.3810(7) 0.059(4) Uani 1 1 d .
H9A H 0.5681 0.5359 1.4128 0.070 Uiso 1 1 calc R
C10 C 0.5092(13) 0.9588(6) 1.1272(8) 0.042(3) Uani 1 1 d .
H10A H 0.5427 0.9952 1.1751 0.063 Uiso 1 1 calc R
H10B H 0.4293 0.9837 1.0927 0.063 Uiso 1 1 calc R
H10C H 0.5831 0.9499 1.0904 0.063 Uiso 1 1 calc R
C11 C 0.2432(10) 0.8798(5) 1.1280(6) 0.026(2) Uani 1 1 d .
H11A H 0.1915 0.8924 1.1768 0.040 Uiso 1 1 calc R
H11B H 0.1997 0.8337 1.0954 0.040 Uiso 1 1 calc R
H11C H 0.2429 0.9274 1.0899 0.040 Uiso 1 1 calc R
C12 C 0.4283(12) 0.9106(6) 1.2926(7) 0.035(2) Uani 1 1 d .
H12A H 0.3461 0.8899 1.3163 0.053 Uiso 1 1 calc R
H12B H 0.4174 0.9690 1.2812 0.053 Uiso 1 1 calc R
H12C H 0.5103 0.9014 1.3344 0.053 Uiso 1 1 calc R
C13 C 0.6940(12) 0.5688(7) 1.1490(7) 0.040(3) Uani 1 1 d .
H13A H 0.7894 0.5757 1.1690 0.048 Uiso 1 1 calc R
C14 C 0.6337(15) 0.4944(7) 1.1627(8) 0.050(3) Uani 1 1 d .
H14A H 0.6870 0.4520 1.1918 0.060 Uiso 1 1 calc R
C15 C 0.4959(13) 0.4822(6) 1.1340(7) 0.039(3) Uani 1 1 d .
H15A H 0.4532 0.4315 1.1435 0.047 Uiso 1 1 calc R
C16 C 0.4182(12) 0.5460(6) 1.0903(6) 0.032(2) Uani 1 1 d .
C17 C 0.4877(10) 0.6217(6) 1.0802(6) 0.0248(19) Uani 1 1 d .
C18 C 0.4115(10) 0.6899(6) 1.0400(6) 0.0250(19) Uani 1 1 d .
C19 C 0.2761(10) 0.6775(6) 1.0090(6) 0.028(2) Uani 1 1 d .
H19A H 0.2251 0.7212 0.9806 0.034 Uiso 1 1 calc R
C20 C 0.2085(12) 0.6017(8) 1.0174(7) 0.040(3) Uani 1 1 d .
H20A H 0.1142 0.5956 0.9945 0.048 Uiso 1 1 calc R
C21 C 0.2768(12) 0.5383(6) 1.0577(7) 0.036(2) Uani 1 1 d .
H21A H 0.2298 0.4883 1.0641 0.043 Uiso 1 1 calc R
C22 C 0.8061(14) 0.8571(7) 1.0537(9) 0.051(3) Uani 1 1 d .
H22A H 0.8890 0.8479 1.0249 0.076 Uiso 1 1 calc R
H22B H 0.8307 0.8888 1.1067 0.076 Uiso 1 1 calc R
H22C H 0.7376 0.8872 1.0147 0.076 Uiso 1 1 calc R
C23 C 0.9272(10) 0.7104(8) 1.1288(9) 0.048(3) Uani 1 1 d .
H23A H 0.9654 0.6796 1.0830 0.072 Uiso 1 1 calc R
H23B H 0.9264 0.6760 1.1802 0.072 Uiso 1 1 calc R
H23C H 0.9846 0.7585 1.1436 0.072 Uiso 1 1 calc R
C24 C 0.7622(13) 0.7055(8) 0.9624(7) 0.044(3) Uani 1 1 d .
H24A H 0.7693 0.6460 0.9633 0.066 Uiso 1 1 calc R
H24B H 0.8491 0.7290 0.9478 0.066 Uiso 1 1 calc R
H24C H 0.6861 0.7221 0.9190 0.066 Uiso 1 1 calc R

loop_
_atom_site_aniso_label
_atom_site_aniso_U_11
_atom_site_aniso_U_22
_atom_site_aniso_U_33
_atom_site_aniso_U_23
_atom_site_aniso_U_13
_atom_site_aniso_U_12
Pt1 0.02818(18) 0.01534(15) 0.02509(17) 0.00014(14) 0.00793(13) -0.00028(14)
Pt2 0.02519(19) 0.0299(2) 0.0353(2) -0.00898(16) 0.01132(14) -0.00416(16)
S1 0.0267(12) 0.0312(13) 0.0316(12) -0.0094(10) 0.0018(10) -0.0063(10)
S2 0.0309(12) 0.0212(10) 0.0250(11) 0.0001(9) 0.0023(9) -0.0023(9)
N1 0.036(4) 0.018(4) 0.020(4) -0.001(3) 0.009(3) 0.003(3)
N2 0.037(5) 0.021(4) 0.026(4) 0.000(3) 0.009(3) 0.002(3)
C1 0.028(5) 0.035(6) 0.043(6) 0.010(5) 0.004(4) -0.006(4)
C2 0.047(7) 0.038(6) 0.059(8) 0.006(6) 0.008(6) -0.024(6)
C3 0.074(9) 0.028(5) 0.040(6) 0.011(5) 0.022(6) -0.004(6)
C4 0.063(8) 0.022(5) 0.023(5) 0.003(4) 0.005(5) 0.012(5)
C5 0.040(6) 0.023(5) 0.018(4) -0.007(3) 0.001(4) 0.003(4)
C6 0.035(5) 0.026(5) 0.028(5) -0.006(4) -0.006(4) 0.004(4)
C7 0.029(6) 0.050(7) 0.036(6) -0.016(5) -0.008(4) 0.013(5)
C8 0.070(9) 0.047(7) 0.033(6) -0.006(5) -0.010(6) 0.034(7)
C9 0.111(13) 0.040(7) 0.022(5) 0.006(5) -0.003(7) 0.035(8)
C10 0.053(7) 0.025(5) 0.052(7) 0.012(5) 0.020(5) -0.009(5)
C11 0.043(6) 0.011(4) 0.026(5) 0.003(3) 0.006(4) 0.005(4)
C12 0.045(6) 0.030(5) 0.033(5) 0.004(4) 0.016(5) 0.013(5)
C13 0.040(6) 0.033(6) 0.045(6) -0.002(5) 0.001(5) 0.013(5)
C14 0.081(10) 0.031(6) 0.038(6) 0.003(5) 0.010(6) 0.030(6)
C15 0.058(8) 0.022(5) 0.038(6) -0.003(4) 0.009(5) 0.008(5)
C16 0.055(7) 0.017(4) 0.028(5) -0.009(4) 0.016(4) 0.000(4)
C17 0.032(5) 0.025(4) 0.018(4) 0.000(4) 0.008(4) 0.003(4)
C18 0.022(5) 0.023(4) 0.030(5) -0.008(4) 0.003(4) -0.003(4)
C19 0.025(5) 0.035(5) 0.024(5) 0.000(4) -0.001(4) -0.003(4)
C20 0.039(6) 0.056(7) 0.025(5) -0.009(5) 0.000(4) -0.016(6)
C21 0.052(7) 0.027(5) 0.031(5) -0.009(4) 0.013(5) -0.023(5)
C22 0.057(8) 0.039(7) 0.063(8) -0.008(6) 0.033(6) -0.029(6)
C23 0.013(5) 0.053(7) 0.076(9) -0.018(7) 0.000(5) 0.003(5)
C24 0.054(7) 0.042(7) 0.040(6) -0.011(5) 0.024(5) -0.012(6)

loop_
_atom_type_symbol
_atom_type_description
_atom_type_scat_dispersion_real
_atom_type_scat_dispersion_imag
_atom_type_scat_source
C C 0.0033 0.0016 'International Tables Vol C Tables 4.2.6.8 and 6.1.1.4'
H H 0.0000 0.0000 'International Tables Vol C Tables 4.2.6.8 and 6.1.1.4'
N N 0.0061 0.0033 'International Tables Vol C Tables 4.2.6.8 and 6.1.1.4'
S S 0.1246 0.1234 'International Tables Vol C Tables 4.2.6.8 and 6.1.1.4'
Pt Pt -1.7033 8.3905 'International Tables Vol C Tables 4.2.6.8 and 6.1.1.4'

loop_
_geom_angle_atom_site_label_1
_geom_angle_atom_site_label_2
_geom_angle_atom_site_label_3
_geom_angle
C10 Pt1 C12 87.7(5)
C10 Pt1 C11 87.4(4)
C12 Pt1 C11 89.6(4)
C10 Pt1 N1 175.9(4)
C12 Pt1 N1 89.3(4)
C11 Pt1 N1 95.3(3)
C10 Pt1 S1 94.9(4)
C12 Pt1 S1 92.9(3)
C11 Pt1 S1 176.7(2)
N1 Pt1 S1 82.6(2)
C10 Pt1 S2 88.3(3)
C12 Pt1 S2 175.8(3)
C11 Pt1 S2 91.5(3)
N1 Pt1 S2 94.7(2)
S1 Pt1 S2 86.14(8)
C22 Pt2 C24 87.7(5)
C22 Pt2 C23 87.2(6)
C24 Pt2 C23 86.7(5)
C22 Pt2 N2 176.1(5)
C24 Pt2 N2 90.3(4)
C23 Pt2 N2 96.0(4)
C22 Pt2 S2 94.2(4)
C24 Pt2 S2 93.4(4)
C23 Pt2 S2 178.5(4)
N2 Pt2 S2 82.6(2)
C22 Pt2 S1 87.8(4)
C24 Pt2 S1 175.4(3)
C23 Pt2 S1 93.6(4)
N2 Pt2 S1 94.2(2)
S2 Pt2 S1 86.49(8)
C6 S1 Pt1 98.4(4)
C6 S1 Pt2 103.5(3)
Pt1 S1 Pt2 93.66(8)
C18 S2 Pt2 98.8(3)
C18 S2 Pt1 103.3(3)
Pt2 S2 Pt1 93.67(8)
C1 N1 C5 118.4(9)
C1 N1 Pt1 123.1(7)
C5 N1 Pt1 118.4(7)
C13 N2 C17 118.4(9)
C13 N2 Pt2 123.7(8)
C17 N2 Pt2 117.8(6)
N1 C1 C2 123.8(10)
C3 C2 C1 119.0(11)
C2 C3 C4 120.5(10)
C3 C4 C9 124.9(12)
C3 C4 C5 117.9(9)
C9 C4 C5 117.2(12)
N1 C5 C4 120.2(9)
N1 C5 C6 119.6(9)
C4 C5 C6 120.2(9)
C7 C6 C5 118.0(10)
C7 C6 S1 121.9(9)
C5 C6 S1 120.0(7)
C6 C7 C8 123.3(12)
C9 C8 C7 119.4(11)
C8 C9 C4 121.8(12)
N2 C13 C14 123.9(11)
C15 C14 C13 119.6(10)
C14 C15 C16 119.4(11)
C21 C16 C15 123.1(10)
C21 C16 C17 119.4(9)
C15 C16 C17 117.5(10)
N2 C17 C16 121.1(9)
N2 C17 C18 119.2(8)
C16 C17 C18 119.7(9)
C19 C18 C17 117.6(9)
C19 C18 S2 121.8(8)
C17 C18 S2 120.6(7)
C18 C19 C20 122.4(10)
C21 C20 C19 120.8(10)
C20 C21 C16 120.1(9)

loop_
_geom_bond_atom_site_label_1
_geom_bond_atom_site_label_2
_geom_bond_distance
Pt1 C10 2.056(10)
Pt1 C12 2.109(10)
Pt1 C11 2.138(10)
Pt1 N1 2.149(8)
Pt1 S1 2.410(3)
Pt1 S2 2.491(2)
Pt2 C22 2.057(11)
Pt2 C24 2.091(11)
Pt2 C23 2.104(10)
Pt2 N2 2.180(8)
Pt2 S2 2.401(3)
Pt2 S1 2.483(3)
S1 C6 1.758(11)
S2 C18 1.751(10)
N1 C1 1.315(13)
N1 C5 1.387(12)
N2 C13 1.326(12)
N2 C17 1.385(13)
C1 C2 1.394(15)
C2 C3 1.347(17)
C3 C4 1.398(18)
C4 C9 1.423(16)
C4 C5 1.429(14)
C5 C6 1.431(15)
C6 C7 1.349(14)
C7 C8 1.396(18)
C8 C9 1.35(2)
C13 C14 1.384(17)
C14 C15 1.377(18)
C15 C16 1.418(14)
C16 C21 1.415(16)
C16 C17 1.434(13)
C17 C18 1.444(13)
C18 C19 1.364(13)
C19 C20 1.423(15)
C20 C21 1.349(16)
